data_9016221
loop_
_publ_author_name
'Hejny, C.'
'Miletich, R.'
'Jasser, A.'
'Schouwink, P.'
'Crichton, W.'
'Kahlenberg, V.'

_publ_section_title
;
 Second-order P6c2-P31c transition and structural crystallography of
 the cyclosilicate benitoite, BaTiSi3O9, at high pressure
 Note: P = 3.56 GPa
;
_journal_name_full 'American Mineralogist'
_journal_page_first 1749
_journal_page_last 1763
_journal_paper_doi 10.2138/am.2012.4175
_journal_volume 97
_journal_year 2012
_chemical_compound_source 'San Benito, California, USA'
_chemical_formula_sum 'Ba O9 Si3 Ti'
_chemical_name_mineral Benitoite
_space_group_IT_number 188
_symmetry_space_group_name_Hall 'P -6c 2'
_symmetry_space_group_name_H-M 'P -6 c 2'
_cell_angle_alpha 90
_cell_angle_beta 90
_cell_angle_gamma 120
_cell_length_a 6.5689
_cell_length_b 6.5689
_cell_length_c 9.6804
_cell_formula_units_Z 2
_cell_volume 361.751
_database_code_amcsd 0019509
_exptl_crystal_density_diffrn 3.796
_cod_original_formula_sum 'Ba Ti Si3 O9'
_cod_database_code 9016221

loop_
_space_group_symop_operation_xyz
x,y,z
x,x-y,-z
-x+y,-x,1/2-z
-y,-x,1/2+z
-y,x-y,z
-x+y,y,-z
x,y,1/2-z
x,x-y,1/2+z
-x+y,-x,z
-y,-x,-z
-y,x-y,1/2-z
-x+y,y,1/2+z

loop_
_atom_site_label
_atom_site_fract_x
_atom_site_fract_y
_atom_site_fract_z
_atom_site_U_iso_or_equiv
Ba 0.66667 0.33333 0.00000 0.00870
Ti 0.33333 0.66667 0.00000 0.00240
Si 0.06870 0.78030 0.25000 0.00150
O1 0.80800 0.74300 0.25000 0.00200
O2 0.08510 0.65330 0.38740 0.00310

loop_
_cod_related_entry_id
_cod_related_entry_database
_cod_related_entry_code
1 AMCSD 0019509
